data_1505127
loop_
_publ_author_name
'Domski, Gregory J.'
'Lobkovsky, Emil B.'
'Coates, Geoffrey W.'

_publ_section_title
;
 Polymerization of \a-Olefins with Pyridylamidohafnium Catalysts:&#x00A0;
 Living Behavior and Unexpected Isoselectivity from aCs-Symmetric Catalyst
 Precursor
;
_journal_issue 9
_journal_name_full Macromolecules
_journal_page_first 3510
_journal_paper_doi 10.1021/ma062824s
_journal_volume 40
_journal_year 2007
_chemical_formula_moiety 'C26 H32 Hf N2'
_chemical_formula_sum 'C33 H40 Hf N2'
_chemical_formula_weight 643.16
_chemical_name_systematic
; 
 ? 
;
_space_group_IT_number 2
_symmetry_cell_setting triclinic
_symmetry_space_group_name_Hall '-P 1'
_symmetry_space_group_name_H-M 'P -1'
_atom_sites_solution_hydrogens mixed
_atom_sites_solution_primary direct
_atom_sites_solution_secondary difmap
_audit_creation_method SHELXL-97
_cell_angle_alpha 79.555(3)
_cell_angle_beta 66.820(3)
_cell_angle_gamma 67.872(3)
_cell_formula_units_Z 2
_cell_length_a 11.0762(7)
_cell_length_b 11.9530(8)
_cell_length_c 12.8362(9)
_cell_measurement_reflns_used 9686
_cell_measurement_temperature 173(2)
_cell_measurement_theta_max 0.00
_cell_measurement_theta_min 0.00
_cell_volume 1446.09(17)
_computing_cell_refinement 'Bruker SAINT+'
_computing_data_collection 'Bruker APEX2'
_computing_data_reduction 'Bruker SAINT+'
_computing_molecular_graphics 'Bruker SHELXTL'
_computing_publication_material 'Bruker SHELXTL'
_computing_structure_refinement 'SHELXL-97 (Sheldrick, 1997)'
_computing_structure_solution 'SHELXS-97 (Sheldrick, 1990)'
_diffrn_ambient_temperature 173(2)
_diffrn_measured_fraction_theta_full 0.985
_diffrn_measured_fraction_theta_max 0.985
_diffrn_measurement_device_type 'Bruker X8 APEX II diffractometer'
_diffrn_measurement_method 'phi and omega scans'
_diffrn_radiation_monochromator graphite
_diffrn_radiation_source 'fine-focus sealed tube'
_diffrn_radiation_type MoK\a
_diffrn_radiation_wavelength 0.71073
_diffrn_reflns_av_R_equivalents 0.0299
_diffrn_reflns_av_sigmaI/netI 0.0279
_diffrn_reflns_limit_h_max 17
_diffrn_reflns_limit_h_min -18
_diffrn_reflns_limit_k_max 19
_diffrn_reflns_limit_k_min -19
_diffrn_reflns_limit_l_max 21
_diffrn_reflns_limit_l_min -21
_diffrn_reflns_number 58051
_diffrn_reflns_theta_full 36.32
_diffrn_reflns_theta_max 36.32
_diffrn_reflns_theta_min 1.73
_exptl_absorpt_coefficient_mu 3.630
_exptl_absorpt_correction_T_max 0.8394
_exptl_absorpt_correction_T_min 0.4090
_exptl_absorpt_correction_type none
_exptl_crystal_colour red
_exptl_crystal_density_diffrn 1.477
_exptl_crystal_density_meas 0
_exptl_crystal_density_method 'not measured'
_exptl_crystal_description plate
_exptl_crystal_F_000 648
_exptl_crystal_size_max 0.30
_exptl_crystal_size_mid 0.15
_exptl_crystal_size_min 0.05
_refine_diff_density_max 1.717
_refine_diff_density_min -1.288
_refine_diff_density_rms 0.098
_refine_ls_extinction_method none
_refine_ls_goodness_of_fit_ref 1.029
_refine_ls_hydrogen_treatment mixed
_refine_ls_matrix_type full
_refine_ls_number_parameters 399
_refine_ls_number_reflns 13821
_refine_ls_number_restraints 0
_refine_ls_restrained_S_all 1.029
_refine_ls_R_factor_all 0.0296
_refine_ls_R_factor_gt 0.0224
_refine_ls_shift/su_max 0.264
_refine_ls_shift/su_mean 0.006
_refine_ls_structure_factor_coef Fsqd
_refine_ls_weighting_details 'calc w=1/[\s^2^(Fo^2^)+(0.0325P)^2^+0.0651P] where P=(Fo^2^+2Fc^2^)/3'
_refine_ls_weighting_scheme calc
_refine_ls_wR_factor_gt 0.0541
_refine_ls_wR_factor_ref 0.0566
_reflns_number_gt 12073
_reflns_number_total 13821
_reflns_threshold_expression >2sigma(I)
_cod_data_source_file ma062824ssi20070212_011101.cif
_cod_data_source_block gd4
_cod_depositor_comments
;
The following automatic conversions were performed:

'_symmetry_cell_setting' value 'Triclinic' changed to 'triclinic'
according to /home/saulius/struct/CIF-dictionaries/cif_core.dic
dictionary named 'cif_core.dic' version 2.4.1 from 2010-06-29.

Automatic conversion script
Id: cif_fix_values 1715 2011-07-08 13:25:40Z adriana 
;
_cod_original_sg_symbol_H-M P-1
_cod_database_code 1505127

loop_
_symmetry_equiv_pos_as_xyz
'x, y, z'
'-x, -y, -z'

loop_
_atom_site_label
_atom_site_type_symbol
_atom_site_fract_x
_atom_site_fract_y
_atom_site_fract_z
_atom_site_U_iso_or_equiv
_atom_site_adp_type
_atom_site_occupancy
_atom_site_symmetry_multiplicity
_atom_site_calc_flag
_atom_site_refinement_flags
Hf1 Hf 0.681162(5) 0.257514(5) 0.169353(4) 0.02092(2) Uani 1 1 d .
N1 N 0.58813(12) 0.19495(10) 0.33296(9) 0.01902(19) Uani 1 1 d .
N2 N 0.71293(12) 0.05668(11) 0.16535(10) 0.0215(2) Uani 1 1 d .
C1 C 0.57767(16) 0.07623(13) 0.36119(12) 0.0239(2) Uani 1 1 d .
C2 C 0.65540(15) -0.00029(13) 0.26239(12) 0.0226(2) Uani 1 1 d .
C3 C 0.6718(2) -0.12246(15) 0.26598(15) 0.0326(3) Uani 1 1 d .
C4 C 0.7573(2) -0.18697(16) 0.17029(17) 0.0360(4) Uani 1 1 d .
C5 C 0.81317(18) -0.12723(15) 0.06826(15) 0.0306(3) Uani 1 1 d .
C6 C 0.78980(15) -0.00424(14) 0.06834(13) 0.0245(3) Uani 1 1 d .
C7 C 0.83884(15) 0.07211(15) -0.03108(12) 0.0265(3) Uani 1 1 d .
C8 C 0.91622(19) 0.02645(18) -0.13957(14) 0.0368(4) Uani 1 1 d .
C9 C 0.9536(2) 0.1041(2) -0.23042(16) 0.0449(5) Uani 1 1 d .
C10 C 0.9144(2) 0.2257(2) -0.21413(15) 0.0440(5) Uani 1 1 d .
C11 C 0.8389(2) 0.27025(19) -0.10625(15) 0.0378(4) Uani 1 1 d .
C12 C 0.79890(17) 0.19451(15) -0.01114(13) 0.0288(3) Uani 1 1 d .
C13 C 0.51442(18) 0.42023(15) 0.14420(15) 0.0314(3) Uani 1 1 d .
H13A H 0.4375 0.3974 0.1459 0.047 Uiso 1 1 calc R
H13B H 0.5510 0.4598 0.0707 0.047 Uiso 1 1 calc R
H13C H 0.4804 0.4760 0.2048 0.047 Uiso 1 1 calc R
C14 C 0.83248(17) 0.33038(16) 0.17925(15) 0.0314(3) Uani 1 1 d .
H14A H 0.7894 0.3791 0.2465 0.047 Uiso 1 1 calc R
H14B H 0.8600 0.3810 0.1111 0.047 Uiso 1 1 calc R
H14C H 0.9151 0.2634 0.1845 0.047 Uiso 1 1 calc R
C15 C 0.53290(13) 0.26579(12) 0.43087(11) 0.0184(2) Uani 1 1 d .
C16 C 0.39186(14) 0.34205(12) 0.46924(12) 0.0210(2) Uani 1 1 d .
C17 C 0.34302(16) 0.41017(14) 0.56381(13) 0.0267(3) Uani 1 1 d .
C18 C 0.42923(18) 0.40470(15) 0.61987(14) 0.0293(3) Uani 1 1 d .
C19 C 0.56613(17) 0.32801(15) 0.58347(13) 0.0267(3) Uani 1 1 d .
C20 C 0.61969(14) 0.25721(12) 0.49056(11) 0.0206(2) Uani 1 1 d .
C21 C 0.28997(14) 0.34570(14) 0.41569(13) 0.0247(3) Uani 1 1 d .
C22 C 0.20228(19) 0.47400(18) 0.39213(19) 0.0368(4) Uani 1 1 d .
C23 C 0.19337(18) 0.27606(18) 0.49214(17) 0.0361(4) Uani 1 1 d .
H23A H 0.2492 0.1918 0.5021 0.054 Uiso 1 1 calc R
H23B H 0.1281 0.2789 0.4570 0.054 Uiso 1 1 calc R
H23C H 0.1410 0.3130 0.5662 0.054 Uiso 1 1 calc R
C24 C 0.76773(15) 0.16827(14) 0.46033(13) 0.0253(3) Uani 1 1 d .
C25 C 0.87352(18) 0.22616(18) 0.45241(18) 0.0364(4) Uani 1 1 d .
H25A H 0.8570 0.3032 0.4089 0.055 Uiso 1 1 calc R
H25B H 0.9683 0.1718 0.4144 0.055 Uiso 1 1 calc R
H25C H 0.8628 0.2404 0.5289 0.055 Uiso 1 1 calc R
C26 C 0.77374(19) 0.06281(16) 0.54836(17) 0.0375(4) Uani 1 1 d .
H26A H 0.7546 0.0923 0.6216 0.056 Uiso 1 1 calc R
H26B H 0.8668 0.0012 0.5235 0.056 Uiso 1 1 calc R
H26C H 0.7037 0.0275 0.5562 0.056 Uiso 1 1 calc R
H1B H 0.614(2) 0.0310(19) 0.4206(18) 0.033(5) Uiso 1 1 d .
H5 H 0.863(2) -0.166(2) 0.0090(19) 0.033(5) Uiso 1 1 d .
H3 H 0.635(2) -0.156(2) 0.329(2) 0.033(6) Uiso 1 1 d .
H19 H 0.626(2) 0.3199(19) 0.6162(18) 0.030(5) Uiso 1 1 d .
H4 H 0.771(2) -0.265(2) 0.1744(19) 0.037(6) Uiso 1 1 d .
H18 H 0.394(2) 0.458(2) 0.6796(19) 0.035(6) Uiso 1 1 d .
H11 H 0.817(2) 0.3525(19) -0.0996(16) 0.024(5) Uiso 1 1 d .
H10 H 0.937(2) 0.277(2) -0.278(2) 0.041(6) Uiso 1 1 d .
H17 H 0.244(2) 0.4635(19) 0.5910(17) 0.030(5) Uiso 1 1 d .
H1A H 0.483(3) 0.079(2) 0.388(2) 0.047(7) Uiso 1 1 d .
H9 H 1.011(3) 0.066(2) -0.308(2) 0.043(6) Uiso 1 1 d .
H8 H 0.939(2) -0.055(2) -0.1493(18) 0.036(6) Uiso 1 1 d .
C1S C 0.4580(3) -0.2121(3) 0.1240(2) 0.0642(7) Uani 1 1 d .
H1S1 H 0.4222 -0.2796 0.1439 0.096 Uiso 1 1 calc R
H1S2 H 0.3839 -0.1370 0.1172 0.096 Uiso 1 1 calc R
H1S3 H 0.4894 -0.2051 0.1833 0.096 Uiso 1 1 calc R
C2S C 0.5784(2) -0.2345(2) 0.01302(16) 0.0407(4) Uani 1 1 d .
C3S C 0.6929(3) -0.3386(2) -0.0018(2) 0.0472(5) Uani 1 1 d .
H3SA H 0.6944 -0.3976 0.0586 0.057 Uiso 1 1 calc R
C4S C 0.8044(3) -0.3585(3) -0.1020(2) 0.0592(7) Uani 1 1 d .
H4SA H 0.8825 -0.4308 -0.1109 0.071 Uiso 1 1 calc R
C5S C 0.8025(3) -0.2738(3) -0.1889(2) 0.0664(8) Uani 1 1 d .
H5SA H 0.8802 -0.2870 -0.2582 0.080 Uiso 1 1 calc R
C6S C 0.6901(4) -0.1705(3) -0.1772(2) 0.0680(8) Uani 1 1 d .
H6SA H 0.6899 -0.1127 -0.2387 0.082 Uiso 1 1 calc R
C7S C 0.5755(3) -0.1486(2) -0.0758(2) 0.0522(5) Uani 1 1 d .
H7SA H 0.4972 -0.0766 -0.0677 0.063 Uiso 1 1 calc R
H24 H 0.795(2) 0.1368(19) 0.3819(17) 0.029(5) Uiso 1 1 d .
H22C H 0.259(2) 0.524(2) 0.3505(19) 0.040(6) Uiso 1 1 d .
H22B H 0.137(3) 0.506(3) 0.463(3) 0.063(8) Uiso 1 1 d .
H22A H 0.149(3) 0.472(2) 0.346(2) 0.051(7) Uiso 1 1 d .
H21 H 0.3462(19) 0.3096(17) 0.3442(16) 0.020(4) Uiso 1 1 d .

loop_
_atom_site_aniso_label
_atom_site_aniso_U_11
_atom_site_aniso_U_22
_atom_site_aniso_U_33
_atom_site_aniso_U_23
_atom_site_aniso_U_13
_atom_site_aniso_U_12
Hf1 0.02264(3) 0.02020(3) 0.01762(3) 0.00060(2) -0.00466(2) -0.00807(2)
N1 0.0207(5) 0.0175(5) 0.0171(5) -0.0008(4) -0.0046(4) -0.0067(4)
N2 0.0214(5) 0.0224(5) 0.0192(5) -0.0024(4) -0.0057(4) -0.0066(4)
C1 0.0257(6) 0.0220(6) 0.0214(6) -0.0017(5) -0.0039(5) -0.0098(5)
C2 0.0259(6) 0.0217(6) 0.0217(6) 0.0002(5) -0.0082(5) -0.0104(5)
C3 0.0462(9) 0.0218(7) 0.0283(7) 0.0001(6) -0.0096(7) -0.0141(6)
C4 0.0444(9) 0.0202(7) 0.0388(9) -0.0063(6) -0.0111(7) -0.0077(6)
C5 0.0334(7) 0.0266(7) 0.0285(7) -0.0084(6) -0.0090(6) -0.0055(6)
C6 0.0227(6) 0.0273(7) 0.0218(6) -0.0045(5) -0.0078(5) -0.0050(5)
C7 0.0241(6) 0.0320(7) 0.0196(6) -0.0032(5) -0.0058(5) -0.0065(5)
C8 0.0349(8) 0.0392(9) 0.0229(7) -0.0074(6) -0.0051(6) -0.0009(7)
C9 0.0393(9) 0.0577(13) 0.0211(7) -0.0050(8) -0.0018(7) -0.0064(9)
C10 0.0423(10) 0.0541(12) 0.0216(7) 0.0063(7) -0.0012(7) -0.0156(9)
C11 0.0434(9) 0.0390(10) 0.0230(7) 0.0024(6) -0.0032(6) -0.0161(8)
C12 0.0295(7) 0.0317(8) 0.0205(6) 0.0009(5) -0.0048(5) -0.0106(6)
C13 0.0330(7) 0.0285(7) 0.0308(7) 0.0069(6) -0.0134(6) -0.0099(6)
C14 0.0293(7) 0.0288(7) 0.0345(8) -0.0007(6) -0.0076(6) -0.0125(6)
C15 0.0189(5) 0.0160(5) 0.0177(5) 0.0000(4) -0.0047(4) -0.0055(4)
C16 0.0187(5) 0.0182(5) 0.0220(6) -0.0002(4) -0.0042(4) -0.0054(4)
C17 0.0244(6) 0.0206(6) 0.0270(7) -0.0050(5) -0.0040(5) -0.0026(5)
C18 0.0341(7) 0.0245(7) 0.0253(7) -0.0073(5) -0.0067(6) -0.0069(6)
C19 0.0300(7) 0.0272(7) 0.0248(6) -0.0037(5) -0.0106(5) -0.0096(6)
C20 0.0208(5) 0.0200(6) 0.0199(5) 0.0002(4) -0.0069(4) -0.0064(4)
C21 0.0183(5) 0.0254(7) 0.0279(7) -0.0003(5) -0.0078(5) -0.0054(5)
C22 0.0275(7) 0.0314(8) 0.0471(10) 0.0041(7) -0.0175(7) -0.0034(6)
C23 0.0267(7) 0.0402(9) 0.0423(9) 0.0019(7) -0.0098(7) -0.0164(7)
C24 0.0213(6) 0.0257(7) 0.0262(7) -0.0010(5) -0.0099(5) -0.0037(5)
C25 0.0273(7) 0.0366(9) 0.0473(10) 0.0054(7) -0.0163(7) -0.0129(6)
C26 0.0355(8) 0.0287(8) 0.0462(10) 0.0070(7) -0.0197(7) -0.0072(7)
C1S 0.0500(13) 0.106(2) 0.0411(12) 0.0003(13) -0.0161(10) -0.0326(14)
C2S 0.0405(9) 0.0584(12) 0.0343(9) -0.0005(8) -0.0158(7) -0.0264(9)
C3S 0.0518(12) 0.0482(12) 0.0561(13) 0.0032(10) -0.0261(10) -0.0274(10)
C4S 0.0447(11) 0.0711(17) 0.0719(17) -0.0251(13) -0.0163(11) -0.0251(11)
C5S 0.0577(15) 0.107(3) 0.0487(13) -0.0168(15) -0.0059(11) -0.0509(17)
C6S 0.094(2) 0.100(2) 0.0409(12) 0.0234(13) -0.0344(14) -0.067(2)
C7S 0.0625(14) 0.0616(14) 0.0484(12) 0.0087(10) -0.0339(11) -0.0279(12)

loop_
_atom_type_symbol
_atom_type_description
_atom_type_scat_dispersion_real
_atom_type_scat_dispersion_imag
_atom_type_scat_source
C C 0.0033 0.0016 'International Tables Vol C Tables 4.2.6.8 and 6.1.1.4'
H H 0.0000 0.0000 'International Tables Vol C Tables 4.2.6.8 and 6.1.1.4'
N N 0.0061 0.0033 'International Tables Vol C Tables 4.2.6.8 and 6.1.1.4'
Hf Hf -0.5830 6.1852 'International Tables Vol C Tables 4.2.6.8 and 6.1.1.4'

loop_
_geom_angle_atom_site_label_1
_geom_angle_atom_site_label_2
_geom_angle_atom_site_label_3
_geom_angle
N1 Hf1 C13 103.58(5)
N1 Hf1 C14 106.05(6)
C13 Hf1 C14 103.47(7)
N1 Hf1 C12 141.05(5)
C13 Hf1 C12 100.39(6)
C14 Hf1 C12 97.54(6)
N1 Hf1 N2 70.96(4)
C13 Hf1 N2 130.16(6)
C14 Hf1 N2 125.99(5)
C12 Hf1 N2 70.11(5)
C1 N1 C15 112.76(11)
C1 N1 Hf1 124.46(9)
C15 N1 Hf1 122.73(9)
C2 N2 C6 120.37(13)
C2 N2 Hf1 118.59(9)
C6 N2 Hf1 121.03(10)
N1 C1 C2 111.29(12)
N2 C2 C3 121.46(14)
N2 C2 C1 114.39(12)
C3 C2 C1 124.15(13)
C4 C3 C2 118.60(16)
C3 C4 C5 119.85(16)
C6 C5 C4 118.98(15)
N2 C6 C5 120.39(14)
N2 C6 C7 113.67(14)
C5 C6 C7 125.92(14)
C8 C7 C12 121.96(15)
C8 C7 C6 122.19(16)
C12 C7 C6 115.81(13)
C9 C8 C7 119.35(19)
C8 C9 C10 120.26(17)
C9 C10 C11 120.16(18)
C10 C11 C12 121.60(19)
C7 C12 C11 116.67(15)
C7 C12 Hf1 119.03(11)
C11 C12 Hf1 124.28(13)
C20 C15 C16 119.85(12)
C20 C15 N1 119.63(11)
C16 C15 N1 120.50(12)
C17 C16 C15 118.60(14)
C17 C16 C21 119.07(12)
C15 C16 C21 122.21(13)
C18 C17 C16 121.47(14)
C17 C18 C19 119.64(14)
C18 C19 C20 121.25(15)
C19 C20 C15 119.12(13)
C19 C20 C24 118.50(13)
C15 C20 C24 122.30(12)
C16 C21 C23 110.03(13)
C16 C21 C22 113.01(14)
C23 C21 C22 109.41(13)
C20 C24 C26 109.99(13)
C20 C24 C25 112.99(14)
C26 C24 C25 108.97(14)
C3S C2S C7S 119.4(2)
C3S C2S C1S 120.9(2)
C7S C2S C1S 119.7(2)
C4S C3S C2S 121.3(2)
C5S C4S C3S 119.5(3)
C6S C5S C4S 120.6(2)
C5S C6S C7S 120.7(2)
C2S C7S C6S 118.5(3)

loop_
_geom_bond_atom_site_label_1
_geom_bond_atom_site_label_2
_geom_bond_distance
Hf1 N1 2.0830(11)
Hf1 C13 2.1986(16)
Hf1 C14 2.2116(17)
Hf1 C12 2.2693(15)
Hf1 N2 2.2985(13)
N1 C1 1.4362(18)
N1 C15 1.4357(17)
N2 C2 1.3475(18)
N2 C6 1.3539(19)
C1 C2 1.468(2)
C2 C3 1.396(2)
C3 C4 1.370(2)
C4 C5 1.401(3)
C5 C6 1.394(2)
C6 C7 1.470(2)
C7 C8 1.398(2)
C7 C12 1.400(2)
C8 C9 1.382(3)
C9 C10 1.381(3)
C10 C11 1.386(3)
C11 C12 1.408(2)
C15 C20 1.4137(19)
C15 C16 1.4136(18)
C16 C17 1.392(2)
C16 C21 1.520(2)
C17 C18 1.382(2)
C18 C19 1.381(2)
C19 C20 1.386(2)
C20 C24 1.5181(19)
C21 C23 1.533(2)
C21 C22 1.526(2)
C24 C26 1.533(2)
C24 C25 1.534(2)
C1S C2S 1.500(3)
C2S C3S 1.378(3)
C2S C7S 1.391(3)
C3S C4S 1.369(4)
C4S C5S 1.365(4)
C5S C6S 1.364(4)
C6S C7S 1.395(4)
